data_7000646
loop_
_publ_author_name
'Takamizawa, Satoshi'
'Nakata, Ei-ichi'
'Miyake, Ryosuke'

_publ_section_title
;
 Structural susceptibility of gas inclusion crystal to external gas
 pressure and temperature: force guide role of channel
;
_journal_issue 10
_journal_name_full 'Dalton Transactions'
_journal_page_first 1752
_journal_page_last 1760
_journal_paper_doi 10.1039/b813178c
_journal_year 2009
_chemical_formula_sum 'C34 H32 Cu2 N2 O8'
_chemical_formula_weight 723.72
_chemical_name_systematic
; 
 ? 
;
_space_group_IT_number 2
_symmetry_cell_setting triclinic
_symmetry_space_group_name_Hall '-P 1'
_symmetry_space_group_name_H-M 'P -1'
_atom_sites_solution_hydrogens geom
_atom_sites_solution_primary direct
_atom_sites_solution_secondary difmap
_audit_creation_method SHELXL-97
_cell_angle_alpha 71.406(4)
_cell_angle_beta 64.570(4)
_cell_angle_gamma 62.944(5)
_cell_formula_units_Z 1
_cell_length_a 9.696(2)
_cell_length_b 10.228(2)
_cell_length_c 10.701(3)
_cell_measurement_temperature 150
_cell_volume 843.4(3)
_computing_cell_refinement 'Bruker SMART'
_computing_data_collection 'Bruker SMART'
_computing_data_reduction 'Bruker SAINT'
_computing_molecular_graphics 'Bruker SHELXTL'
_computing_publication_material 'Bruker SHELXTL'
_computing_structure_refinement 'SHELXL-97 (Sheldrick, 1997)'
_computing_structure_solution 'SHELXS-97 (Sheldrick, 1990)'
_diffrn_ambient_temperature 150
_diffrn_detector_area_resol_mean 8.366
_diffrn_measured_fraction_theta_full 0.985
_diffrn_measured_fraction_theta_max 0.985
_diffrn_measurement_device_type 'CCD area detector'
_diffrn_measurement_method 'phi and omega scans'
_diffrn_radiation_monochromator graphite
_diffrn_radiation_source 'fine-focus sealed tube'
_diffrn_radiation_type MoK\a
_diffrn_radiation_wavelength 0.71073
_diffrn_reflns_av_R_equivalents 0.0613
_diffrn_reflns_av_sigmaI/netI 0.1606
_diffrn_reflns_limit_h_max 12
_diffrn_reflns_limit_h_min -12
_diffrn_reflns_limit_k_max 13
_diffrn_reflns_limit_k_min -12
_diffrn_reflns_limit_l_max 14
_diffrn_reflns_limit_l_min -14
_diffrn_reflns_number 6268
_diffrn_reflns_theta_full 28.31
_diffrn_reflns_theta_max 28.31
_diffrn_reflns_theta_min 2.26
_exptl_absorpt_coefficient_mu 1.313
_exptl_absorpt_correction_T_max 0.8584
_exptl_absorpt_correction_T_min 0.5064
_exptl_absorpt_correction_type empirical
_exptl_absorpt_process_details
;
SADABS; Sheldrick, 1996
;
_exptl_crystal_colour blue
_exptl_crystal_density_diffrn 1.425
_exptl_crystal_density_method 'not measured'
_exptl_crystal_description plate
_exptl_crystal_F_000 372
_exptl_crystal_size_max 0.60
_exptl_crystal_size_mid 0.20
_exptl_crystal_size_min 0.12
_refine_diff_density_max 4.279
_refine_diff_density_min -0.991
_refine_diff_density_rms 0.211
_refine_ls_extinction_method none
_refine_ls_goodness_of_fit_ref 0.973
_refine_ls_hydrogen_treatment mixed
_refine_ls_matrix_type full
_refine_ls_number_parameters 220
_refine_ls_number_reflns 4140
_refine_ls_number_restraints 277
_refine_ls_restrained_S_all 0.942
_refine_ls_R_factor_all 0.1521
_refine_ls_R_factor_gt 0.0923
_refine_ls_shift/su_max 0.000
_refine_ls_shift/su_mean 0.000
_refine_ls_structure_factor_coef Fsqd
_refine_ls_weighting_details 'calc w=1/[\s^2^(Fo^2^)+(0.1151P)^2^+0.0000P] where P=(Fo^2^+2Fc^2^)/3'
_refine_ls_weighting_scheme calc
_refine_ls_wR_factor_gt 0.2124
_refine_ls_wR_factor_ref 0.2394
_reflns_number_gt 2184
_reflns_number_total 4140
_reflns_threshold_expression >2sigma(I)
_cod_data_source_file b813178c.txt
_cod_data_source_block 311181
_cod_depositor_comments
;
The following automatic conversions were performed:
'_symmetry_cell_setting' value 'Triclinic' changed to 'triclinic'
according to '/home/saulius/struct/CIF-dictionaries/cif_core.dic'
dictionary named 'cif_core.dic' version 2.4.1 from 2010-06-29.

Automatic conversion script
Id: cif_fix_enum 1527 2010-12-29 10:47:43Z saulius 
;
_cod_original_sg_symbol_H-M P-1
_cod_database_code 7000646

loop_
_symmetry_equiv_pos_as_xyz
'x, y, z'
'-x, -y, -z'

loop_
_atom_site_label
_atom_site_type_symbol
_atom_site_fract_x
_atom_site_fract_y
_atom_site_fract_z
_atom_site_U_iso_or_equiv
_atom_site_adp_type
_atom_site_occupancy
_atom_site_symmetry_multiplicity
_atom_site_calc_flag
_atom_site_refinement_flags
_atom_site_disorder_assembly
_atom_site_disorder_group
C1 C 0.5441(8) 0.6284(8) 0.2491(8) 0.0312(15) Uani 1 1 d U . .
C2 C 0.5635(8) 0.7095(9) 0.1026(7) 0.0335(16) Uani 1 1 d U . .
C3 C 0.4748(10) 0.7115(10) 0.0293(9) 0.048(2) Uani 1 1 d U . .
H3 H 0.3996 0.6617 0.0729 0.057 Uiso 1 1 calc R . .
C4 C 0.4938(11) 0.7839(12) -0.1049(9) 0.059(3) Uani 1 1 d U . .
H4 H 0.4337 0.7823 -0.1546 0.071 Uiso 1 1 calc R . .
C5 C 0.6016(11) 0.8605(11) -0.1698(10) 0.057(2) Uani 1 1 d U . .
H5 H 0.6124 0.9140 -0.2620 0.068 Uiso 1 1 calc R . .
C6 C 0.6902(11) 0.8568(11) -0.0981(10) 0.057(2) Uani 1 1 d U . .
H6 H 0.7659 0.9061 -0.1416 0.068 Uiso 1 1 calc R . .
C7 C 0.6720(9) 0.7836(10) 0.0348(8) 0.044(2) Uani 1 1 d U . .
H7 H 0.7353 0.7829 0.0827 0.052 Uiso 1 1 calc R . .
C8 C 0.3338(7) 0.7525(8) 0.5765(7) 0.0293(15) Uani 1 1 d U . .
C9 C 0.2283(8) 0.9044(8) 0.6188(7) 0.0303(15) Uani 1 1 d U . .
C10 C 0.0595(8) 0.9624(9) 0.6450(8) 0.0375(18) Uani 1 1 d U . .
H10 H 0.0105 0.9066 0.6339 0.045 Uiso 1 1 calc R . .
C11 C -0.0373(9) 1.1001(9) 0.6868(9) 0.045(2) Uani 1 1 d U . .
H11 H -0.1521 1.1401 0.7028 0.055 Uiso 1 1 calc R . .
C12 C 0.0335(11) 1.1784(10) 0.7050(9) 0.051(2) Uani 1 1 d U . .
H12 H -0.0335 1.2719 0.7363 0.061 Uiso 1 1 calc R . .
C13 C 0.2015(11) 1.1237(9) 0.6784(8) 0.044(2) Uani 1 1 d U . .
H13 H 0.2493 1.1798 0.6908 0.053 Uiso 1 1 calc R . .
C14 C 0.2982(9) 0.9880(8) 0.6343(7) 0.0329(16) Uani 1 1 d U . .
H14 H 0.4137 0.9509 0.6142 0.039 Uiso 1 1 calc R . .
C15 C 0.1461(7) 0.4287(8) 0.4130(7) 0.0243(14) Uani 1 1 d U . .
H15 H 0.2487 0.3746 0.3510 0.029 Uiso 1 1 calc R . .
C16 C -0.0021(7) 0.5610(8) 0.5934(7) 0.0257(14) Uani 1 1 d U . .
H16 H -0.0083 0.6038 0.6634 0.031 Uiso 1 1 calc R . .
Cu1 Cu 0.37060(9) 0.48842(10) 0.50442(9) 0.0249(3) Uani 1 1 d U . .
N1 N 0.1436(6) 0.4939(5) 0.5058(5) 0.0191(11) Uani 1 1 d U . .
O1 O 0.4267(5) 0.5830(6) 0.3088(5) 0.0357(12) Uani 1 1 d U . .
O2 O 0.6469(6) 0.6094(6) 0.3017(5) 0.0335(11) Uani 1 1 d U . .
O3 O 0.2602(6) 0.6853(6) 0.5652(5) 0.0347(12) Uani 1 1 d U . .
O4 O 0.4840(5) 0.7055(6) 0.5566(5) 0.0322(11) Uani 1 1 d U . .
C1S C 0.8744(13) 0.3479(13) 0.0343(11) 0.087(4) Uani 1 1 d DU . .
H1S H 0.923(9) 0.397(8) -0.056(4) 0.130 Uiso 1 1 d D . .
H2S H 0.933(9) 0.2425(18) 0.038(9) 0.130 Uiso 1 1 d D . .
H3S H 0.761(3) 0.372(9) 0.048(9) 0.130 Uiso 1 1 d D . .
H4S H 0.881(10) 0.380(9) 0.106(6) 0.130 Uiso 1 1 d D . .

loop_
_atom_site_aniso_label
_atom_site_aniso_U_11
_atom_site_aniso_U_22
_atom_site_aniso_U_33
_atom_site_aniso_U_23
_atom_site_aniso_U_13
_atom_site_aniso_U_12
C1 0.024(3) 0.027(4) 0.042(4) -0.009(3) -0.012(3) -0.006(3)
C2 0.029(3) 0.035(4) 0.033(4) -0.002(3) -0.011(3) -0.011(3)
C3 0.046(4) 0.053(5) 0.047(5) 0.012(4) -0.027(4) -0.023(4)
C4 0.070(6) 0.085(7) 0.033(4) 0.021(5) -0.034(4) -0.042(6)
C5 0.068(6) 0.055(6) 0.044(5) 0.014(5) -0.026(4) -0.028(5)
C6 0.058(5) 0.061(6) 0.050(5) 0.007(5) -0.014(4) -0.034(5)
C7 0.046(4) 0.056(6) 0.036(4) 0.001(4) -0.017(4) -0.027(4)
C8 0.024(3) 0.044(4) 0.023(3) 0.003(3) -0.014(3) -0.015(3)
C9 0.033(3) 0.035(4) 0.023(3) 0.001(3) -0.011(3) -0.015(3)
C10 0.030(4) 0.032(4) 0.048(5) -0.004(4) -0.014(3) -0.011(3)
C11 0.035(4) 0.038(5) 0.050(5) -0.011(4) -0.008(4) -0.005(4)
C12 0.060(5) 0.034(5) 0.046(5) 0.002(4) -0.022(4) -0.009(4)
C13 0.069(5) 0.027(4) 0.047(5) 0.001(4) -0.032(4) -0.018(4)
C14 0.039(4) 0.034(4) 0.030(4) 0.005(3) -0.019(3) -0.017(3)
C15 0.020(3) 0.026(4) 0.025(3) -0.006(3) -0.004(2) -0.008(3)
C16 0.029(3) 0.026(4) 0.025(3) -0.005(3) -0.008(3) -0.012(3)
Cu1 0.0193(4) 0.0290(5) 0.0297(5) -0.0033(3) -0.0122(3) -0.0089(3)
N1 0.021(2) 0.007(3) 0.020(3) 0.003(2) -0.012(2) 0.003(2)
O1 0.030(2) 0.052(3) 0.030(3) -0.004(3) -0.011(2) -0.019(2)
O2 0.033(2) 0.041(3) 0.031(3) 0.001(2) -0.015(2) -0.017(2)
O3 0.031(2) 0.030(3) 0.046(3) -0.011(3) -0.017(2) -0.006(2)
O4 0.025(2) 0.032(3) 0.043(3) -0.011(2) -0.013(2) -0.008(2)
C1S 0.094(9) 0.083(9) 0.073(8) -0.017(7) -0.032(7) -0.018(7)

loop_
_atom_type_symbol
_atom_type_description
_atom_type_scat_dispersion_real
_atom_type_scat_dispersion_imag
_atom_type_scat_source
C C 0.0033 0.0016 'International Tables Vol C Tables 4.2.6.8 and 6.1.1.4'
H H 0.0000 0.0000 'International Tables Vol C Tables 4.2.6.8 and 6.1.1.4'
Cu Cu 0.3201 1.2651 'International Tables Vol C Tables 4.2.6.8 and 6.1.1.4'
N N 0.0061 0.0033 'International Tables Vol C Tables 4.2.6.8 and 6.1.1.4'
O O 0.0106 0.0060 'International Tables Vol C Tables 4.2.6.8 and 6.1.1.4'

loop_
_geom_angle_atom_site_label_1
_geom_angle_atom_site_label_2
_geom_angle_atom_site_label_3
_geom_angle
_geom_angle_site_symmetry_1
_geom_angle_site_symmetry_3
_geom_angle_publ_flag
O2 C1 O1 125.5(7) . . ?
O2 C1 C2 117.7(6) . . ?
O1 C1 C2 116.8(6) . . ?
C3 C2 C7 117.6(7) . . ?
C3 C2 C1 120.9(6) . . ?
C7 C2 C1 121.5(6) . . ?
C4 C3 C2 120.9(7) . . ?
C3 C4 C5 120.3(8) . . ?
C6 C5 C4 118.6(8) . . ?
C7 C6 C5 120.8(8) . . ?
C6 C7 C2 121.7(7) . . ?
O4 C8 O3 126.3(7) . . ?
O4 C8 C9 117.8(6) . . ?
O3 C8 C9 115.8(6) . . ?
C14 C9 C10 118.9(7) . . ?
C14 C9 C8 120.3(6) . . ?
C10 C9 C8 120.8(6) . . ?
C11 C10 C9 120.6(7) . . ?
C12 C11 C10 119.3(7) . . ?
C11 C12 C13 121.2(8) . . ?
C14 C13 C12 119.4(7) . . ?
C13 C14 C9 120.4(7) . . ?
N1 C15 C16 121.2(5) . 2_566 ?
N1 C16 C15 122.3(6) . 2_566 ?
O1 Cu1 O4 89.3(2) . 2_666 ?
O1 Cu1 O2 169.68(17) . 2_666 ?
O4 Cu1 O2 88.5(2) 2_666 2_666 ?
O1 Cu1 O3 90.0(2) . . ?
O4 Cu1 O3 169.68(17) 2_666 . ?
O2 Cu1 O3 90.4(2) 2_666 . ?
O1 Cu1 N1 92.42(18) . . ?
O4 Cu1 N1 98.08(18) 2_666 . ?
O2 Cu1 N1 97.87(18) 2_666 . ?
O3 Cu1 N1 92.23(19) . . ?
O1 Cu1 Cu1 84.44(13) . 2_666 ?
O4 Cu1 Cu1 86.96(13) 2_666 2_666 ?
O2 Cu1 Cu1 85.38(13) 2_666 2_666 ?
O3 Cu1 Cu1 82.73(13) . 2_666 ?
N1 Cu1 Cu1 174.05(14) . 2_666 ?
C16 N1 C15 116.4(5) . . ?
C16 N1 Cu1 123.1(4) . . ?
C15 N1 Cu1 120.4(4) . . ?
C1 O1 Cu1 123.0(5) . . ?
C1 O2 Cu1 121.5(4) . 2_666 ?
C8 O3 Cu1 124.0(5) . . ?
C8 O4 Cu1 120.0(4) . 2_666 ?

loop_
_geom_bond_atom_site_label_1
_geom_bond_atom_site_label_2
_geom_bond_distance
_geom_bond_site_symmetry_2
_geom_bond_publ_flag
C1 O2 1.258(8) . ?
C1 O1 1.260(7) . ?
C1 C2 1.497(10) . ?
C2 C3 1.382(10) . ?
C2 C7 1.388(10) . ?
C3 C4 1.365(11) . ?
C4 C5 1.401(12) . ?
C5 C6 1.359(12) . ?
C6 C7 1.356(11) . ?
C8 O4 1.249(7) . ?
C8 O3 1.252(7) . ?
C8 C9 1.507(10) . ?
C9 C14 1.390(9) . ?
C9 C10 1.392(9) . ?
C10 C11 1.380(10) . ?
C11 C12 1.365(11) . ?
C12 C13 1.387(11) . ?
C13 C14 1.372(10) . ?
C15 N1 1.348(8) . ?
C15 C16 1.382(8) 2_566 ?
C16 N1 1.318(7) . ?
C16 C15 1.382(8) 2_566 ?
Cu1 O1 1.955(5) . ?
Cu1 O4 1.959(5) 2_666 ?
Cu1 O2 1.966(5) 2_666 ?
Cu1 O3 1.975(5) . ?
Cu1 N1 2.170(5) . ?
Cu1 Cu1 2.5855(15) 2_666 ?
O2 Cu1 1.966(5) 2_666 ?
O4 Cu1 1.959(5) 2_666 ?

loop_
_geom_torsion_atom_site_label_1
_geom_torsion_atom_site_label_2
_geom_torsion_atom_site_label_3
_geom_torsion_atom_site_label_4
_geom_torsion
_geom_torsion_site_symmetry_1
_geom_torsion_site_symmetry_2
_geom_torsion_site_symmetry_3
_geom_torsion_site_symmetry_4
_geom_torsion_publ_flag
O2 C1 C2 C3 168.3(7) . . . . ?
O1 C1 C2 C3 -10.8(11) . . . . ?
O2 C1 C2 C7 -10.8(11) . . . . ?
O1 C1 C2 C7 170.1(7) . . . . ?
C7 C2 C3 C4 0.0(13) . . . . ?
C1 C2 C3 C4 -179.2(8) . . . . ?
C2 C3 C4 C5 -1.4(15) . . . . ?
C3 C4 C5 C6 2.2(16) . . . . ?
C4 C5 C6 C7 -1.6(16) . . . . ?
C5 C6 C7 C2 0.2(15) . . . . ?
C3 C2 C7 C6 0.7(13) . . . . ?
C1 C2 C7 C6 179.8(8) . . . . ?
O4 C8 C9 C14 0.1(10) . . . . ?
O3 C8 C9 C14 179.9(6) . . . . ?
O4 C8 C9 C10 -178.9(6) . . . . ?
O3 C8 C9 C10 1.0(10) . . . . ?
C14 C9 C10 C11 -0.5(11) . . . . ?
C8 C9 C10 C11 178.5(7) . . . . ?
C9 C10 C11 C12 -1.2(12) . . . . ?
C10 C11 C12 C13 1.8(13) . . . . ?
C11 C12 C13 C14 -0.5(12) . . . . ?
C12 C13 C14 C9 -1.3(11) . . . . ?
C10 C9 C14 C13 1.8(10) . . . . ?
C8 C9 C14 C13 -177.2(7) . . . . ?
C15 C16 N1 C15 -3.2(10) 2_566 . . . ?
C15 C16 N1 Cu1 175.8(5) 2_566 . . . ?
C16 C15 N1 C16 3.2(10) 2_566 . . . ?
C16 C15 N1 Cu1 -175.9(5) 2_566 . . . ?
O1 Cu1 N1 C16 -121.9(5) . . . . ?
O4 Cu1 N1 C16 148.5(5) 2_666 . . . ?
O2 Cu1 N1 C16 58.9(5) 2_666 . . . ?
O3 Cu1 N1 C16 -31.8(5) . . . . ?
Cu1 Cu1 N1 C16 -63.9(16) 2_666 . . . ?
O1 Cu1 N1 C15 57.1(5) . . . . ?
O4 Cu1 N1 C15 -32.5(5) 2_666 . . . ?
O2 Cu1 N1 C15 -122.1(5) 2_666 . . . ?
O3 Cu1 N1 C15 147.2(5) . . . . ?
Cu1 Cu1 N1 C15 115.1(14) 2_666 . . . ?
O2 C1 O1 Cu1 5.9(10) . . . . ?
C2 C1 O1 Cu1 -175.2(5) . . . . ?
O4 Cu1 O1 C1 -91.2(6) 2_666 . . . ?
O2 Cu1 O1 C1 -13.6(16) 2_666 . . . ?
O3 Cu1 O1 C1 78.5(6) . . . . ?
N1 Cu1 O1 C1 170.8(6) . . . . ?
Cu1 Cu1 O1 C1 -4.2(5) 2_666 . . . ?
O1 C1 O2 Cu1 -3.5(10) . . . 2_666 ?
C2 C1 O2 Cu1 177.6(5) . . . 2_666 ?
O4 C8 O3 Cu1 -2.6(10) . . . . ?
C9 C8 O3 Cu1 177.5(4) . . . . ?
O1 Cu1 O3 C8 -83.0(5) . . . . ?
O4 Cu1 O3 C8 3.0(15) 2_666 . . . ?
O2 Cu1 O3 C8 86.7(5) 2_666 . . . ?
N1 Cu1 O3 C8 -175.4(5) . . . . ?
Cu1 Cu1 O3 C8 1.4(5) 2_666 . . . ?
O3 C8 O4 Cu1 2.2(9) . . . 2_666 ?
C9 C8 O4 Cu1 -178.0(4) . . . 2_666 ?
